data_4023787
loop_
_publ_author_name
'Sun Young Park'
'Jung Hee Yoon'
'Chang Seop Hong'
'Rachid Souane'
'Jong Seung Kim'
'Susan E. Matthews'
'Jacques Vicens'

_publ_section_title
;
 A Pyrenyl-Appended Triazole-Based Calix[4]arene as a
 Fluorescent Sensor for Cd^2+^ and Zn^2+^
;
_journal_name_full 'Journal of Organic Chemistry'
_journal_page_first 8212
_journal_page_last 8218
_journal_paper_doi 10.1021/jo8012918
_journal_volume 73
_journal_year 2008
_chemical_formula_sum 'C88 H92 N8 O6'
_chemical_formula_weight 1357.70
_chemical_name_systematic
;
 ?
;
_space_group_IT_number 14
_symmetry_cell_setting monoclinic
_symmetry_space_group_name_Hall '-P 2ybc'
_symmetry_space_group_name_H-M 'P 1 21/c 1'
_atom_sites_solution_hydrogens geom
_atom_sites_solution_primary direct
_atom_sites_solution_secondary difmap
_audit_creation_method SHELXL-97
_cell_angle_alpha 90.00
_cell_angle_beta 105.533(2)
_cell_angle_gamma 90.00
_cell_formula_units_Z 4
_cell_length_a 28.3773(19)
_cell_length_b 12.3711(8)
_cell_length_c 22.9745(15)
_cell_measurement_reflns_used 3107
_cell_measurement_temperature 293(2)
_cell_measurement_theta_max 15.725
_cell_measurement_theta_min 2.221
_cell_volume 7770.8(9)
_computing_cell_refinement 'Bruker SMART APEXll'
_computing_data_collection 'Bruker SMART APEXll'
_computing_data_reduction 'Bruker SAINT'
_computing_molecular_graphics WingX
_computing_publication_material WingX
_computing_structure_refinement 'SHELXL-97 (Sheldrick, 1997)'
_computing_structure_solution SHELXTL
_diffrn_ambient_temperature 293(2)
_diffrn_measured_fraction_theta_full 1.000
_diffrn_measured_fraction_theta_max 0.982
_diffrn_measurement_device_type 'CCD area detector'
_diffrn_measurement_method 'omega scan'
_diffrn_radiation_monochromator graphite
_diffrn_radiation_source 'fine-focus sealed tube'
_diffrn_radiation_type MoK\a
_diffrn_radiation_wavelength 0.71073
_diffrn_reflns_av_R_equivalents 0.1961
_diffrn_reflns_av_sigmaI/netI 0.2243
_diffrn_reflns_limit_h_max 37
_diffrn_reflns_limit_h_min -37
_diffrn_reflns_limit_k_max 16
_diffrn_reflns_limit_k_min -16
_diffrn_reflns_limit_l_max 28
_diffrn_reflns_limit_l_min -30
_diffrn_reflns_number 125784
_diffrn_reflns_theta_full 25.00
_diffrn_reflns_theta_max 28.33
_diffrn_reflns_theta_min 0.74
_exptl_absorpt_coefficient_mu 0.073
_exptl_absorpt_correction_T_max 0.9957
_exptl_absorpt_correction_T_min 0.9846
_exptl_absorpt_correction_type multi-scan
_exptl_absorpt_process_details SADABS
_exptl_crystal_colour white
_exptl_crystal_density_diffrn 1.161
_exptl_crystal_density_method 'not measured'
_exptl_crystal_description plate
_exptl_crystal_F_000 2896
_exptl_crystal_size_max 0.21
_exptl_crystal_size_mid 0.17
_exptl_crystal_size_min 0.06
_platon_squeeze_details ' ?'
_refine_diff_density_max 0.488
_refine_diff_density_min -0.280
_refine_diff_density_rms 0.101
_refine_ls_extinction_method none
_refine_ls_goodness_of_fit_ref 0.871
_refine_ls_hydrogen_treatment constr
_refine_ls_matrix_type full
_refine_ls_number_parameters 861
_refine_ls_number_reflns 19038
_refine_ls_number_restraints 0
_refine_ls_restrained_S_all 0.871
_refine_ls_R_factor_all 0.2738
_refine_ls_R_factor_gt 0.0894
_refine_ls_shift/su_max 0.000
_refine_ls_shift/su_mean 0.000
_refine_ls_structure_factor_coef Fsqd
_refine_ls_weighting_details 'calc w=1/[\s^2^(Fo^2^)+(0.1074P)^2^+0.0000P] where P=(Fo^2^+2Fc^2^)/3'
_refine_ls_weighting_scheme calc
_refine_ls_wR_factor_gt 0.2114
_refine_ls_wR_factor_ref 0.2674
_reflns_number_gt 5300
_reflns_number_total 19038
_reflns_threshold_expression >2sigma(I)
_cod_data_source_file jo8012918_si_002.cif
_cod_data_source_block squeezed
_cod_depositor_comments
;
The following automatic conversions were performed:
'_exptl_absorpt_correction_type' value 'MULTI-SCAN' changed to
'multi-scan' according to
'/home/saulius/struct/CIF-dictionaries/cif_core.dic' dictionary named
'cif_core.dic' version 2.4.1 from 2010-06-29.

Automatic conversion script
Id: cif_fix_enum 1527 2010-12-29 10:47:43Z saulius 
;
_cod_original_sg_symbol_H-M 'P 21/c'
_cod_database_code 4023787

loop_
_symmetry_equiv_pos_as_xyz
'x, y, z'
'-x, y+1/2, -z+1/2'
'-x, -y, -z'
'x, -y-1/2, z-1/2'

loop_
_atom_site_label
_atom_site_type_symbol
_atom_site_fract_x
_atom_site_fract_y
_atom_site_fract_z
_atom_site_U_iso_or_equiv
_atom_site_adp_type
_atom_site_occupancy
_atom_site_symmetry_multiplicity
_atom_site_calc_flag
_atom_site_refinement_flags
_atom_site_disorder_assembly
_atom_site_disorder_group
C1 C 0.27745(16) 0.0320(4) 0.2563(2) 0.0460(11) Uani 1 1 d . . .
C2 C 0.28752(17) -0.0515(4) 0.2203(2) 0.0486(12) Uani 1 1 d . . .
C3 C 0.32996(17) -0.1105(4) 0.2427(2) 0.0525(12) Uani 1 1 d . . .
H3 H 0.3378 -0.1638 0.2183 0.063 Uiso 1 1 calc R . .
C4 C 0.36098(16) -0.0943(4) 0.2989(2) 0.0560(12) Uani 1 1 d . . .
C5 C 0.4070(2) -0.1645(5) 0.3243(3) 0.0792(17) Uani 1 1 d . . .
C6 C 0.3984(3) -0.2409(7) 0.3712(4) 0.188(5) Uani 1 1 d . . .
H6A H 0.4292 -0.2683 0.3950 0.282 Uiso 1 1 calc R . .
H6B H 0.3783 -0.3000 0.3516 0.282 Uiso 1 1 calc R . .
H6C H 0.3821 -0.2034 0.3968 0.282 Uiso 1 1 calc R . .
C7 C 0.4194(3) -0.2368(7) 0.2772(3) 0.140(3) Uani 1 1 d . . .
H7A H 0.4238 -0.1934 0.2445 0.210 Uiso 1 1 calc R . .
H7B H 0.3932 -0.2871 0.2623 0.210 Uiso 1 1 calc R . .
H7C H 0.4490 -0.2757 0.2951 0.210 Uiso 1 1 calc R . .
C8 C 0.4503(2) -0.0951(7) 0.3529(5) 0.224(6) Uani 1 1 d . . .
H8A H 0.4798 -0.1364 0.3580 0.335 Uiso 1 1 calc R . .
H8B H 0.4479 -0.0703 0.3915 0.335 Uiso 1 1 calc R . .
H8C H 0.4511 -0.0340 0.3274 0.335 Uiso 1 1 calc R . .
C9 C 0.34905(16) -0.0124(4) 0.3334(2) 0.0530(12) Uani 1 1 d . . .
H9 H 0.3695 -0.0002 0.3719 0.064 Uiso 1 1 calc R . .
C10 C 0.30825(16) 0.0521(4) 0.3133(2) 0.0476(11) Uani 1 1 d . . .
C11 C 0.29830(16) 0.1474(4) 0.3497(2) 0.0548(12) Uani 1 1 d . . .
H11A H 0.3109 0.1320 0.3925 0.066 Uiso 1 1 calc R . .
H11B H 0.2633 0.1586 0.3413 0.066 Uiso 1 1 calc R . .
C12 C 0.32223(16) 0.2492(4) 0.3343(2) 0.0508(12) Uani 1 1 d . . .
C13 C 0.37241(15) 0.2599(4) 0.3523(2) 0.0555(13) Uani 1 1 d . . .
H13 H 0.3906 0.2062 0.3766 0.067 Uiso 1 1 calc R . .
C14 C 0.39727(16) 0.3469(4) 0.3361(2) 0.0591(14) Uani 1 1 d . . .
C15 C 0.45294(17) 0.3578(5) 0.3573(3) 0.0854(19) Uani 1 1 d . . .
C16 C 0.4728(2) 0.3569(13) 0.3037(4) 0.264(8) Uani 1 1 d . . .
H16A H 0.4691 0.2859 0.2861 0.396 Uiso 1 1 calc R . .
H16B H 0.5068 0.3759 0.3157 0.396 Uiso 1 1 calc R . .
H16C H 0.4552 0.4082 0.2745 0.396 Uiso 1 1 calc R . .
C17 C 0.4671(2) 0.4667(6) 0.3925(3) 0.133(3) Uani 1 1 d . . .
H17A H 0.4594 0.5261 0.3646 0.200 Uiso 1 1 calc R . .
H17B H 0.5015 0.4669 0.4122 0.200 Uiso 1 1 calc R . .
H17C H 0.4490 0.4738 0.4221 0.200 Uiso 1 1 calc R . .
C18 C 0.36959(17) 0.4238(4) 0.2993(2) 0.0609(14) Uani 1 1 d . . .
H18 H 0.3855 0.4815 0.2868 0.073 Uiso 1 1 calc R . .
C19 C 0.31842(17) 0.4197(4) 0.2795(2) 0.0556(13) Uani 1 1 d . . .
C20 C 0.29539(15) 0.3326(4) 0.2990(2) 0.0477(11) Uani 1 1 d . . .
C21 C 0.29063(17) 0.5008(4) 0.2337(2) 0.0597(13) Uani 1 1 d . . .
H21A H 0.3053 0.5716 0.2431 0.072 Uiso 1 1 calc R . .
H21B H 0.2571 0.5049 0.2362 0.072 Uiso 1 1 calc R . .
C22 C 0.29102(17) 0.4694(4) 0.1695(2) 0.0552(12) Uani 1 1 d . . .
C23 C 0.32805(19) 0.5120(4) 0.1455(2) 0.0727(15) Uani 1 1 d . . .
H23 H 0.3506 0.5596 0.1691 0.087 Uiso 1 1 calc R . .
C24 C 0.33213(19) 0.4863(4) 0.0890(2) 0.0684(15) Uani 1 1 d . . .
C25 C 0.3714(3) 0.5331(6) 0.0618(3) 0.108(2) Uani 1 1 d . . .
C26 C 0.4037(4) 0.6069(10) 0.1024(5) 0.277(8) Uani 1 1 d . . .
H26A H 0.4254 0.5668 0.1343 0.416 Uiso 1 1 calc R . .
H26B H 0.3848 0.6560 0.1193 0.416 Uiso 1 1 calc R . .
H26C H 0.4225 0.6468 0.0806 0.416 Uiso 1 1 calc R . .
C27 C 0.3975(3) 0.4482(8) 0.0349(5) 0.191(5) Uani 1 1 d . . .
H27A H 0.4186 0.4827 0.0141 0.286 Uiso 1 1 calc R . .
H27B H 0.3739 0.4046 0.0070 0.286 Uiso 1 1 calc R . .
H27C H 0.4167 0.4032 0.0666 0.286 Uiso 1 1 calc R . .
C28 C 0.3438(4) 0.6020(7) 0.0041(4) 0.194(4) Uani 1 1 d . . .
H28A H 0.3198 0.5575 -0.0227 0.291 Uiso 1 1 calc R . .
H28B H 0.3670 0.6274 -0.0164 0.291 Uiso 1 1 calc R . .
H28C H 0.3279 0.6627 0.0168 0.291 Uiso 1 1 calc R . .
C29 C 0.29809(19) 0.4135(4) 0.0561(2) 0.0694(15) Uani 1 1 d . . .
H29 H 0.2995 0.3960 0.0172 0.083 Uiso 1 1 calc R . .
C30 C 0.26185(16) 0.3650(4) 0.0780(2) 0.0536(12) Uani 1 1 d . . .
C31 C 0.25924(16) 0.3951(3) 0.1358(2) 0.0465(11) Uani 1 1 d . . .
C32 C 0.22821(16) 0.2790(4) 0.0413(2) 0.0534(12) Uani 1 1 d . . .
H32A H 0.2217 0.2953 -0.0014 0.064 Uiso 1 1 calc R . .
H32B H 0.1973 0.2791 0.0518 0.064 Uiso 1 1 calc R . .
C33 C 0.25196(15) 0.1675(4) 0.05394(19) 0.0452(11) Uani 1 1 d . . .
C34 C 0.29010(15) 0.1404(4) 0.02952(19) 0.0458(11) Uani 1 1 d . . .
H34 H 0.2981 0.1876 0.0022 0.055 Uiso 1 1 calc R . .
C35 C 0.31663(15) 0.0462(4) 0.0441(2) 0.0471(11) Uani 1 1 d . . .
C36 C 0.35968(16) 0.0229(4) 0.0163(2) 0.0590(13) Uani 1 1 d . . .
C37 C 0.3402(2) 0.0172(6) -0.0520(2) 0.098(2) Uani 1 1 d . . .
H37A H 0.3146 -0.0357 -0.0625 0.146 Uiso 1 1 calc R . .
H37B H 0.3662 -0.0030 -0.0693 0.146 Uiso 1 1 calc R . .
H37C H 0.3276 0.0866 -0.0673 0.146 Uiso 1 1 calc R . .
C38 C 0.39680(19) 0.1142(5) 0.0323(3) 0.108(2) Uani 1 1 d . . .
H38A H 0.3845 0.1763 0.0079 0.162 Uiso 1 1 calc R . .
H38B H 0.4270 0.0914 0.0249 0.162 Uiso 1 1 calc R . .
H38C H 0.4023 0.1325 0.0742 0.162 Uiso 1 1 calc R . .
C39 C 0.3847(2) -0.0838(6) 0.0384(3) 0.134(3) Uani 1 1 d . . .
H39A H 0.4016 -0.0779 0.0805 0.202 Uiso 1 1 calc R . .
H39B H 0.4076 -0.1010 0.0157 0.202 Uiso 1 1 calc R . .
H39C H 0.3606 -0.1401 0.0331 0.202 Uiso 1 1 calc R . .
C40 C 0.30333(16) -0.0225(4) 0.0839(2) 0.0516(12) Uani 1 1 d . . .
H40 H 0.3209 -0.0862 0.0945 0.062 Uiso 1 1 calc R . .
C41 C 0.26516(15) -0.0018(3) 0.10921(19) 0.0450(11) Uani 1 1 d . . .
C42 C 0.23849(14) 0.0945(4) 0.09225(19) 0.0465(11) Uani 1 1 d . . .
C43 C 0.25466(16) -0.0757(4) 0.15718(19) 0.0540(12) Uani 1 1 d . . .
H43A H 0.2594 -0.1502 0.1469 0.065 Uiso 1 1 calc R . .
H43B H 0.2207 -0.0673 0.1574 0.065 Uiso 1 1 calc R . .
C44 C 0.4766(2) 0.2714(7) 0.4029(5) 0.218(6) Uani 1 1 d . . .
H44A H 0.4580 0.2624 0.4318 0.327 Uiso 1 1 calc R . .
H44B H 0.5094 0.2930 0.4234 0.327 Uiso 1 1 calc R . .
H44C H 0.4775 0.2042 0.3823 0.327 Uiso 1 1 calc R . .
C45 C 0.15322(16) 0.0802(4) 0.0814(2) 0.0653(14) Uani 1 1 d . . .
H45A H 0.1557 0.0069 0.0675 0.078 Uiso 1 1 calc R . .
H45B H 0.1418 0.1263 0.0462 0.078 Uiso 1 1 calc R . .
C46 C 0.16910(14) 0.4119(3) 0.28215(19) 0.0417(10) Uani 1 1 d . . .
C47 C 0.15160(17) 0.4938(4) 0.2408(2) 0.0557(12) Uani 1 1 d . . .
H47 H 0.1697 0.5484 0.2292 0.067 Uiso 1 1 calc R . .
C48 C 0.06715(17) 0.5438(4) 0.1792(2) 0.0658(14) Uani 1 1 d . . .
H48A H 0.0838 0.5950 0.1596 0.079 Uiso 1 1 calc R . .
H48B H 0.0488 0.5847 0.2017 0.079 Uiso 1 1 calc R . .
C49 C 0.03165(16) 0.4778(3) 0.1310(2) 0.0506(12) Uani 1 1 d . . .
C50 C -0.0158(2) 0.4607(4) 0.1336(2) 0.0665(14) Uani 1 1 d . . .
H50 H -0.0256 0.4894 0.1659 0.080 Uiso 1 1 calc R . .
C51 C -0.04893(18) 0.4033(4) 0.0906(3) 0.0702(15) Uani 1 1 d . . .
H51 H -0.0808 0.3955 0.0937 0.084 Uiso 1 1 calc R . .
C52 C -0.03576(18) 0.3565(4) 0.0426(2) 0.0609(14) Uani 1 1 d . . .
C53 C -0.06920(19) 0.2927(4) -0.0027(3) 0.0706(15) Uani 1 1 d . . .
H53 H -0.1010 0.2816 0.0001 0.085 Uiso 1 1 calc R . .
C54 C -0.0552(2) 0.2495(4) -0.0482(3) 0.0768(17) Uani 1 1 d . . .
H54 H -0.0775 0.2073 -0.0760 0.092 Uiso 1 1 calc R . .
C55 C -0.0076(2) 0.2646(4) -0.0566(3) 0.0651(14) Uani 1 1 d . . .
C56 C 0.0071(3) 0.2193(4) -0.1056(3) 0.0826(18) Uani 1 1 d . . .
H56 H -0.0146 0.1778 -0.1345 0.099 Uiso 1 1 calc R . .
C57 C 0.0538(3) 0.2373(5) -0.1101(3) 0.0905(19) Uani 1 1 d . . .
H57 H 0.0630 0.2088 -0.1429 0.109 Uiso 1 1 calc R . .
C58 C 0.0877(2) 0.2963(5) -0.0674(3) 0.0791(17) Uani 1 1 d . . .
H58 H 0.1194 0.3046 -0.0710 0.095 Uiso 1 1 calc R . .
C59 C 0.07444(19) 0.3440(4) -0.0183(2) 0.0651(14) Uani 1 1 d . . .
C60 C 0.02607(18) 0.3269(3) -0.0130(2) 0.0522(12) Uani 1 1 d . . .
C61 C 0.01286(17) 0.3732(4) 0.0373(2) 0.0535(12) Uani 1 1 d . . .
C62 C 0.04652(16) 0.4348(3) 0.0816(2) 0.0475(11) Uani 1 1 d . . .
C63 C 0.09450(16) 0.4499(4) 0.0734(2) 0.0530(12) Uani 1 1 d . . .
H63 H 0.1174 0.4902 0.1016 0.064 Uiso 1 1 calc R . .
C64 C 0.10680(18) 0.4076(4) 0.0266(2) 0.0622(14) Uani 1 1 d . . .
H64 H 0.1382 0.4201 0.0229 0.075 Uiso 1 1 calc R . .
C65 C 0.11782(14) 0.0841(4) 0.11933(19) 0.0422(11) Uani 1 1 d . . .
C66 C 0.08845(15) 0.1638(4) 0.1275(2) 0.0502(12) Uani 1 1 d . . .
H66 H 0.0853 0.2322 0.1101 0.060 Uiso 1 1 calc R . .
C67 C 0.21927(15) 0.3875(4) 0.3170(2) 0.0560(12) Uani 1 1 d . . .
H67A H 0.2366 0.4542 0.3308 0.067 Uiso 1 1 calc R . .
H67B H 0.2187 0.3445 0.3521 0.067 Uiso 1 1 calc R . .
C68 C 0.02658(15) 0.1737(4) 0.1884(2) 0.0616(14) Uani 1 1 d . . .
H68A H 0.0289 0.2517 0.1859 0.074 Uiso 1 1 calc R . .
H68B H 0.0320 0.1549 0.2307 0.074 Uiso 1 1 calc R . .
C69 C -0.02423(15) 0.1391(3) 0.1545(2) 0.0495(12) Uani 1 1 d . . .
C70 C -0.03209(16) 0.0671(4) 0.1071(2) 0.0567(13) Uani 1 1 d . . .
H70 H -0.0055 0.0388 0.0958 0.068 Uiso 1 1 calc R . .
C71 C -0.07888(16) 0.0363(4) 0.0761(2) 0.0586(13) Uani 1 1 d . . .
H71 H -0.0831 -0.0130 0.0445 0.070 Uiso 1 1 calc R . .
C72 C -0.11944(15) 0.0771(4) 0.09087(19) 0.0492(12) Uani 1 1 d . . .
C73 C -0.16888(18) 0.0468(4) 0.0599(2) 0.0695(15) Uani 1 1 d . . .
H73 H -0.1740 -0.0052 0.0297 0.083 Uiso 1 1 calc R . .
C74 C -0.20810(17) 0.0915(4) 0.0735(2) 0.0688(15) Uani 1 1 d . . .
H74 H -0.2395 0.0735 0.0508 0.083 Uiso 1 1 calc R . .
C75 C -0.20177(16) 0.1652(4) 0.1217(2) 0.0539(12) Uani 1 1 d . . .
C76 C -0.24210(18) 0.2106(5) 0.1375(3) 0.0810(17) Uani 1 1 d . . .
H76 H -0.2737 0.1952 0.1147 0.097 Uiso 1 1 calc R . .
C77 C -0.2344(2) 0.2784(5) 0.1873(3) 0.094(2) Uani 1 1 d . . .
H77 H -0.2612 0.3048 0.1988 0.113 Uiso 1 1 calc R . .
C78 C -0.1881(2) 0.3077(4) 0.2200(3) 0.0710(15) Uani 1 1 d . . .
H78 H -0.1838 0.3551 0.2524 0.085 Uiso 1 1 calc R . .
C79 C -0.14753(17) 0.2655(4) 0.2040(2) 0.0533(12) Uani 1 1 d . . .
C80 C -0.15388(16) 0.1944(3) 0.1555(2) 0.0462(11) Uani 1 1 d . . .
C81 C -0.11251(15) 0.1508(3) 0.13971(18) 0.0393(10) Uani 1 1 d . . .
C82 C -0.06482(16) 0.1812(3) 0.17185(19) 0.0434(11) Uani 1 1 d . . .
C83 C -0.05890(17) 0.2574(3) 0.2216(2) 0.0542(12) Uani 1 1 d . . .
H83 H -0.0277 0.2795 0.2428 0.065 Uiso 1 1 calc R . .
C84 C -0.09780(18) 0.2956(4) 0.2370(2) 0.0569(13) Uani 1 1 d . . .
H84 H -0.0932 0.3427 0.2696 0.068 Uiso 1 1 calc R . .
N1 N 0.13008(14) 0.3529(3) 0.28574(18) 0.0648(12) Uani 1 1 d . . .
N2 N 0.09059(14) 0.3918(3) 0.24933(19) 0.0679(12) Uani 1 1 d . . .
N3 N 0.10357(14) 0.4783(3) 0.22118(17) 0.0510(10) Uani 1 1 d . . .
N4 N 0.11127(13) -0.0014(3) 0.15106(19) 0.0580(11) Uani 1 1 d . . .
N5 N 0.07824(13) 0.0219(3) 0.17999(18) 0.0595(11) Uani 1 1 d . . .
N6 N 0.06442(12) 0.1252(3) 0.16603(16) 0.0492(10) Uani 1 1 d . . .
O1 O 0.23655(12) 0.0951(3) 0.23871(14) 0.0655(9) Uani 1 1 d . . .
H1 H 0.2274 0.0971 0.2017 0.098 Uiso 1 1 calc R . .
O2 O 0.22251(12) 0.3476(3) 0.15484(14) 0.0680(9) Uani 1 1 d . . .
H2 H 0.2276 0.3559 0.1914 0.102 Uiso 1 1 calc R . .
O3 O 0.20054(9) 0.1168(2) 0.11701(12) 0.0510(8) Uani 1 1 d . . .
O4 O 0.24417(10) 0.3285(2) 0.27943(13) 0.0529(8) Uani 1 1 d . . .

loop_
_atom_site_aniso_label
_atom_site_aniso_U_11
_atom_site_aniso_U_22
_atom_site_aniso_U_33
_atom_site_aniso_U_23
_atom_site_aniso_U_13
_atom_site_aniso_U_12
C1 0.046(3) 0.047(3) 0.050(3) 0.008(2) 0.022(2) 0.003(2)
C2 0.062(3) 0.043(3) 0.047(3) 0.004(2) 0.026(2) -0.018(2)
C3 0.067(3) 0.038(3) 0.062(3) 0.004(2) 0.032(3) 0.005(2)
C4 0.053(3) 0.053(3) 0.063(4) 0.010(3) 0.017(3) 0.004(2)
C5 0.087(4) 0.067(4) 0.090(4) 0.004(4) 0.034(4) 0.026(3)
C6 0.238(10) 0.191(9) 0.170(8) 0.113(7) 0.117(8) 0.154(8)
C7 0.129(6) 0.163(7) 0.134(7) -0.005(6) 0.045(5) 0.064(6)
C8 0.067(5) 0.133(7) 0.402(16) -0.102(9) -0.058(7) 0.042(5)
C9 0.052(3) 0.059(3) 0.048(3) 0.003(3) 0.014(2) -0.004(2)
C10 0.046(3) 0.057(3) 0.044(3) -0.003(2) 0.020(2) -0.005(2)
C11 0.053(3) 0.070(3) 0.041(3) 0.001(3) 0.013(2) -0.005(3)
C12 0.047(3) 0.059(3) 0.046(3) -0.016(2) 0.011(2) 0.007(2)
C13 0.037(3) 0.063(3) 0.061(3) -0.008(3) 0.003(2) 0.005(2)
C14 0.040(3) 0.073(4) 0.061(3) -0.022(3) 0.008(3) -0.002(3)
C15 0.033(3) 0.104(5) 0.118(5) -0.020(4) 0.018(3) -0.001(3)
C16 0.053(4) 0.61(2) 0.148(8) -0.126(12) 0.056(5) -0.040(8)
C17 0.063(4) 0.144(7) 0.176(7) -0.079(6) 0.002(4) -0.025(4)
C18 0.050(3) 0.069(4) 0.065(4) -0.017(3) 0.020(3) -0.017(3)
C19 0.063(3) 0.051(3) 0.052(3) -0.020(3) 0.013(3) -0.006(3)
C20 0.038(3) 0.059(3) 0.045(3) -0.012(2) 0.009(2) 0.000(2)
C21 0.067(3) 0.049(3) 0.060(3) -0.008(3) 0.014(3) -0.007(3)
C22 0.059(3) 0.053(3) 0.053(3) 0.001(3) 0.014(3) 0.000(3)
C23 0.088(4) 0.065(4) 0.063(4) -0.002(3) 0.017(3) -0.025(3)
C24 0.083(4) 0.062(4) 0.063(4) -0.006(3) 0.025(3) -0.019(3)
C25 0.133(6) 0.106(5) 0.098(5) -0.006(5) 0.055(5) -0.062(5)
C26 0.317(13) 0.366(16) 0.212(11) -0.141(11) 0.180(10) -0.299(13)
C27 0.180(8) 0.171(9) 0.292(13) -0.061(9) 0.184(9) -0.062(7)
C28 0.277(12) 0.155(8) 0.183(9) 0.073(8) 0.122(9) -0.027(8)
C29 0.086(4) 0.071(4) 0.061(3) 0.010(3) 0.038(3) -0.004(3)
C30 0.060(3) 0.050(3) 0.049(3) 0.002(2) 0.011(2) -0.001(2)
C31 0.050(3) 0.040(3) 0.052(3) -0.004(2) 0.018(2) -0.002(2)
C32 0.055(3) 0.060(3) 0.042(3) -0.006(2) 0.008(2) 0.000(2)
C33 0.042(3) 0.051(3) 0.040(3) -0.004(2) 0.008(2) -0.008(2)
C34 0.050(3) 0.042(3) 0.046(3) 0.002(2) 0.014(2) -0.001(2)
C35 0.047(3) 0.051(3) 0.044(3) -0.009(2) 0.013(2) -0.011(2)
C36 0.049(3) 0.071(4) 0.059(3) 0.007(3) 0.017(3) 0.006(3)
C37 0.086(4) 0.155(6) 0.065(4) -0.027(4) 0.042(3) -0.009(4)
C38 0.062(4) 0.121(5) 0.156(6) -0.052(5) 0.056(4) -0.031(4)
C39 0.130(6) 0.148(7) 0.160(7) 0.066(6) 0.098(5) 0.070(5)
C40 0.061(3) 0.041(3) 0.056(3) -0.001(2) 0.021(3) 0.000(2)
C41 0.049(3) 0.042(3) 0.044(3) 0.000(2) 0.011(2) -0.013(2)
C42 0.032(2) 0.067(3) 0.041(3) -0.011(2) 0.010(2) -0.009(2)
C43 0.056(3) 0.056(3) 0.050(3) -0.009(2) 0.014(2) -0.014(2)
C44 0.033(4) 0.167(8) 0.406(17) 0.045(10) -0.025(6) 0.011(4)
C45 0.060(3) 0.078(4) 0.051(3) -0.006(3) 0.005(3) -0.020(3)
C46 0.037(2) 0.044(3) 0.041(3) -0.001(2) 0.005(2) 0.005(2)
C47 0.052(3) 0.055(3) 0.056(3) -0.007(3) 0.009(2) -0.011(2)
C48 0.076(3) 0.044(3) 0.069(4) -0.005(3) 0.004(3) 0.014(3)
C49 0.047(3) 0.036(3) 0.059(3) 0.005(2) -0.003(2) 0.009(2)
C50 0.069(4) 0.067(4) 0.055(3) -0.001(3) 0.003(3) 0.017(3)
C51 0.051(3) 0.074(4) 0.085(4) 0.027(3) 0.016(3) 0.017(3)
C52 0.056(3) 0.053(3) 0.062(4) 0.013(3) -0.004(3) 0.009(3)
C53 0.054(3) 0.067(4) 0.079(4) 0.021(3) -0.004(3) 0.000(3)
C54 0.087(5) 0.056(4) 0.074(4) 0.006(3) -0.003(4) -0.001(3)
C55 0.071(4) 0.045(3) 0.067(4) 0.015(3) -0.003(3) 0.009(3)
C56 0.111(5) 0.058(4) 0.065(4) -0.009(3) -0.001(4) 0.015(4)
C57 0.133(6) 0.071(4) 0.068(5) -0.003(4) 0.026(4) 0.027(4)
C58 0.103(5) 0.066(4) 0.076(4) 0.011(3) 0.037(4) 0.019(4)
C59 0.070(4) 0.060(3) 0.066(4) 0.015(3) 0.019(3) 0.019(3)
C60 0.066(3) 0.029(3) 0.053(3) 0.012(2) 0.003(3) 0.009(2)
C61 0.055(3) 0.039(3) 0.061(3) 0.017(2) 0.005(3) 0.005(2)
C62 0.047(3) 0.036(3) 0.049(3) 0.007(2) -0.004(2) 0.002(2)
C63 0.052(3) 0.042(3) 0.057(3) 0.000(2) 0.001(2) -0.004(2)
C64 0.053(3) 0.058(3) 0.069(4) 0.009(3) 0.005(3) 0.002(3)
C65 0.032(2) 0.047(3) 0.048(3) 0.002(2) 0.012(2) 0.002(2)
C66 0.041(3) 0.047(3) 0.054(3) 0.019(2) 0.000(2) -0.010(2)
C67 0.057(3) 0.065(3) 0.046(3) -0.008(3) 0.015(2) 0.006(2)
C68 0.046(3) 0.062(3) 0.075(4) -0.009(3) 0.013(3) 0.011(2)
C69 0.048(3) 0.038(3) 0.060(3) -0.002(2) 0.010(2) 0.007(2)
C70 0.049(3) 0.049(3) 0.076(4) -0.011(3) 0.024(3) 0.012(2)
C71 0.049(3) 0.061(3) 0.066(3) -0.028(3) 0.017(3) -0.004(2)
C72 0.045(3) 0.057(3) 0.046(3) -0.015(2) 0.015(2) -0.009(2)
C73 0.069(3) 0.084(4) 0.055(3) -0.025(3) 0.016(3) -0.008(3)
C74 0.041(3) 0.100(4) 0.067(4) -0.023(3) 0.019(3) -0.005(3)
C75 0.051(3) 0.051(3) 0.065(3) -0.011(3) 0.025(3) 0.003(2)
C76 0.051(3) 0.082(4) 0.111(5) -0.027(4) 0.023(3) -0.004(3)
C77 0.075(4) 0.082(4) 0.147(6) -0.042(4) 0.064(4) -0.007(3)
C78 0.074(4) 0.067(4) 0.084(4) -0.015(3) 0.041(3) -0.007(3)
C79 0.062(3) 0.049(3) 0.057(3) -0.010(3) 0.028(3) 0.000(2)
C80 0.053(3) 0.043(3) 0.048(3) -0.004(2) 0.021(2) 0.001(2)
C81 0.045(3) 0.036(2) 0.040(3) -0.002(2) 0.017(2) -0.005(2)
C82 0.057(3) 0.033(2) 0.041(3) -0.003(2) 0.015(2) -0.001(2)
C83 0.062(3) 0.046(3) 0.053(3) -0.008(2) 0.013(3) -0.002(2)
C84 0.071(3) 0.053(3) 0.047(3) -0.014(2) 0.017(3) 0.009(3)
N1 0.046(2) 0.068(3) 0.069(3) 0.018(2) -0.003(2) -0.002(2)
N2 0.054(3) 0.064(3) 0.077(3) 0.009(3) 0.003(2) -0.007(2)
N3 0.058(3) 0.038(2) 0.055(3) 0.000(2) 0.011(2) 0.0078(19)
N4 0.051(2) 0.047(3) 0.080(3) 0.008(2) 0.023(2) 0.0056(19)
N5 0.056(2) 0.050(3) 0.073(3) 0.019(2) 0.017(2) 0.003(2)
N6 0.046(2) 0.043(2) 0.058(3) 0.006(2) 0.014(2) 0.0064(18)
O1 0.069(2) 0.080(2) 0.047(2) -0.009(2) 0.0137(18) 0.0068(19)
O2 0.066(2) 0.082(2) 0.060(2) -0.011(2) 0.0253(19) -0.0149(19)
O3 0.0365(16) 0.069(2) 0.0470(18) -0.0065(16) 0.0095(14) -0.0123(15)
O4 0.0481(18) 0.058(2) 0.050(2) -0.0123(16) 0.0094(15) -0.0022(15)

loop_
_atom_type_symbol
_atom_type_description
_atom_type_scat_dispersion_real
_atom_type_scat_dispersion_imag
_atom_type_scat_source
C C 0.0033 0.0016 'International Tables Vol C Tables 4.2.6.8 and 6.1.1.4'
H H 0.0000 0.0000 'International Tables Vol C Tables 4.2.6.8 and 6.1.1.4'
N N 0.0061 0.0033 'International Tables Vol C Tables 4.2.6.8 and 6.1.1.4'
O O 0.0106 0.0060 'International Tables Vol C Tables 4.2.6.8 and 6.1.1.4'

loop_
_geom_angle_atom_site_label_1
_geom_angle_atom_site_label_2
_geom_angle_atom_site_label_3
_geom_angle
_geom_angle_site_symmetry_1
_geom_angle_site_symmetry_3
_geom_angle_publ_flag
O1 C1 C10 116.6(4) . . ?
O1 C1 C2 122.5(4) . . ?
C10 C1 C2 120.9(4) . . ?
C3 C2 C1 117.7(4) . . ?
C3 C2 C43 119.8(4) . . ?
C1 C2 C43 122.4(4) . . ?
C4 C3 C2 123.3(4) . . ?
C3 C4 C9 116.9(4) . . ?
C3 C4 C5 122.6(5) . . ?
C9 C4 C5 120.4(5) . . ?
C8 C5 C6 108.6(7) . . ?
C8 C5 C7 109.4(6) . . ?
C6 C5 C7 104.7(6) . . ?
C8 C5 C4 110.8(5) . . ?
C6 C5 C4 109.9(5) . . ?
C7 C5 C4 113.3(5) . . ?
C10 C9 C4 123.0(4) . . ?
C9 C10 C1 118.2(4) . . ?
C9 C10 C11 122.0(4) . . ?
C1 C10 C11 119.8(4) . . ?
C10 C11 C12 110.8(3) . . ?
C13 C12 C20 117.3(4) . . ?
C13 C12 C11 120.1(4) . . ?
C20 C12 C11 122.5(4) . . ?
C12 C13 C14 123.4(5) . . ?
C18 C14 C13 117.0(4) . . ?
C18 C14 C15 120.5(5) . . ?
C13 C14 C15 122.5(5) . . ?
C16 C15 C44 111.7(7) . . ?
C16 C15 C14 108.8(5) . . ?
C44 C15 C14 112.7(5) . . ?
C16 C15 C17 109.5(7) . . ?
C44 C15 C17 104.2(6) . . ?
C14 C15 C17 109.9(4) . . ?
C14 C18 C19 123.1(5) . . ?
C20 C19 C18 117.3(5) . . ?
C20 C19 C21 122.2(4) . . ?
C18 C19 C21 120.1(5) . . ?
C19 C20 O4 117.4(4) . . ?
C19 C20 C12 121.7(4) . . ?
O4 C20 C12 120.9(4) . . ?
C19 C21 C22 111.5(4) . . ?
C31 C22 C23 118.3(4) . . ?
C31 C22 C21 122.8(4) . . ?
C23 C22 C21 118.7(4) . . ?
C24 C23 C22 122.9(5) . . ?
C23 C24 C29 116.3(5) . . ?
C23 C24 C25 123.6(5) . . ?
C29 C24 C25 120.0(5) . . ?
C26 C25 C27 114.1(8) . . ?
C26 C25 C24 112.5(6) . . ?
C27 C25 C24 113.2(6) . . ?
C26 C25 C28 106.6(8) . . ?
C27 C25 C28 102.6(7) . . ?
C24 C25 C28 106.9(6) . . ?
C24 C29 C30 123.7(5) . . ?
C29 C30 C31 117.3(5) . . ?
C29 C30 C32 120.9(4) . . ?
C31 C30 C32 121.7(4) . . ?
O2 C31 C22 123.3(4) . . ?
O2 C31 C30 115.3(4) . . ?
C22 C31 C30 121.3(4) . . ?
C30 C32 C33 110.2(3) . . ?
C42 C33 C34 118.5(4) . . ?
C42 C33 C32 121.8(4) . . ?
C34 C33 C32 119.6(4) . . ?
C35 C34 C33 122.7(4) . . ?
C40 C35 C34 117.1(4) . . ?
C40 C35 C36 123.2(4) . . ?
C34 C35 C36 119.8(4) . . ?
C37 C36 C39 108.2(5) . . ?
C37 C36 C38 108.7(5) . . ?
C39 C36 C38 109.5(5) . . ?
C37 C36 C35 109.0(4) . . ?
C39 C36 C35 111.9(4) . . ?
C38 C36 C35 109.5(4) . . ?
C35 C40 C41 123.4(4) . . ?
C40 C41 C42 117.6(4) . . ?
C40 C41 C43 121.4(4) . . ?
C42 C41 C43 120.9(4) . . ?
O3 C42 C33 120.8(4) . . ?
O3 C42 C41 118.6(4) . . ?
C33 C42 C41 120.5(4) . . ?
C41 C43 C2 112.4(3) . . ?
O3 C45 C65 109.1(4) . . ?
N1 C46 C47 106.8(4) . . ?
N1 C46 C67 123.3(4) . . ?
C47 C46 C67 129.9(4) . . ?
N3 C47 C46 105.8(4) . . ?
N3 C48 C49 113.4(4) . . ?
C50 C49 C62 118.7(4) . . ?
C50 C49 C48 121.0(5) . . ?
C62 C49 C48 120.3(4) . . ?
C51 C50 C49 122.7(5) . . ?
C50 C51 C52 120.8(5) . . ?
C51 C52 C61 118.7(5) . . ?
C51 C52 C53 122.6(5) . . ?
C61 C52 C53 118.8(5) . . ?
C54 C53 C52 120.7(5) . . ?
C53 C54 C55 123.3(6) . . ?
C60 C55 C56 119.5(5) . . ?
C60 C55 C54 117.3(5) . . ?
C56 C55 C54 123.2(6) . . ?
C57 C56 C55 119.4(6) . . ?
C56 C57 C58 122.2(6) . . ?
C57 C58 C59 120.3(6) . . ?
C58 C59 C64 123.6(5) . . ?
C58 C59 C60 118.3(5) . . ?
C64 C59 C60 118.1(5) . . ?
C55 C60 C59 120.3(5) . . ?
C55 C60 C61 121.3(5) . . ?
C59 C60 C61 118.5(5) . . ?
C62 C61 C60 121.7(4) . . ?
C62 C61 C52 119.7(5) . . ?
C60 C61 C52 118.6(5) . . ?
C49 C62 C61 119.3(4) . . ?
C49 C62 C63 123.5(4) . . ?
C61 C62 C63 117.1(4) . . ?
C64 C63 C62 121.4(4) . . ?
C63 C64 C59 123.3(5) . . ?
N4 C65 C66 109.1(4) . . ?
N4 C65 C45 120.6(4) . . ?
C66 C65 C45 130.3(4) . . ?
C65 C66 N6 106.0(4) . . ?
O4 C67 C46 109.6(3) . . ?
N6 C68 C69 113.5(4) . . ?
C70 C69 C82 119.3(4) . . ?
C70 C69 C68 121.5(4) . . ?
C82 C69 C68 119.2(4) . . ?
C69 C70 C71 121.1(4) . . ?
C72 C71 C70 121.4(4) . . ?
C71 C72 C81 118.8(4) . . ?
C71 C72 C73 123.3(4) . . ?
C81 C72 C73 117.9(4) . . ?
C74 C73 C72 122.2(5) . . ?
C73 C74 C75 120.4(4) . . ?
C76 C75 C74 121.3(5) . . ?
C76 C75 C80 118.9(4) . . ?
C74 C75 C80 119.8(4) . . ?
C77 C76 C75 119.6(5) . . ?
C78 C77 C76 121.7(5) . . ?
C77 C78 C79 119.4(5) . . ?
C80 C79 C78 120.4(5) . . ?
C80 C79 C84 118.4(4) . . ?
C78 C79 C84 121.1(4) . . ?
C79 C80 C75 119.9(4) . . ?
C79 C80 C81 120.3(4) . . ?
C75 C80 C81 119.8(4) . . ?
C82 C81 C72 119.8(4) . . ?
C82 C81 C80 120.5(4) . . ?
C72 C81 C80 119.7(4) . . ?
C81 C82 C69 119.6(4) . . ?
C81 C82 C83 118.5(4) . . ?
C69 C82 C83 121.8(4) . . ?
C84 C83 C82 120.5(4) . . ?
C83 C84 C79 121.8(4) . . ?
N2 N1 C46 110.0(4) . . ?
N1 N2 N3 107.7(4) . . ?
C47 N3 N2 109.8(4) . . ?
C47 N3 C48 128.7(4) . . ?
N2 N3 C48 121.4(4) . . ?
N5 N4 C65 109.0(4) . . ?
N4 N5 N6 106.7(3) . . ?
C66 N6 N5 109.1(4) . . ?
C66 N6 C68 130.2(4) . . ?
N5 N6 C68 120.5(4) . . ?
C42 O3 C45 114.5(3) . . ?
C20 O4 C67 114.8(3) . . ?

loop_
_geom_bond_atom_site_label_1
_geom_bond_atom_site_label_2
_geom_bond_distance
_geom_bond_site_symmetry_2
_geom_bond_publ_flag
C1 O1 1.367(5) . ?
C1 C10 1.388(6) . ?
C1 C2 1.400(6) . ?
C2 C3 1.384(6) . ?
C2 C43 1.529(6) . ?
C3 C4 1.369(6) . ?
C4 C9 1.384(6) . ?
C4 C5 1.547(7) . ?
C5 C8 1.499(8) . ?
C5 C6 1.502(8) . ?
C5 C7 1.514(8) . ?
C9 C10 1.380(6) . ?
C10 C11 1.515(6) . ?
C11 C12 1.517(6) . ?
C12 C13 1.379(5) . ?
C12 C20 1.405(6) . ?
C13 C14 1.392(6) . ?
C14 C18 1.372(6) . ?
C14 C15 1.530(6) . ?
C15 C16 1.486(9) . ?
C15 C44 1.522(10) . ?
C15 C17 1.566(8) . ?
C18 C19 1.401(6) . ?
C19 C20 1.394(6) . ?
C19 C21 1.514(6) . ?
C20 O4 1.403(5) . ?
C21 C22 1.528(6) . ?
C22 C31 1.373(6) . ?
C22 C23 1.413(6) . ?
C23 C24 1.371(6) . ?
C24 C29 1.388(7) . ?
C24 C25 1.530(7) . ?
C25 C26 1.443(9) . ?
C25 C27 1.510(9) . ?
C25 C28 1.595(10) . ?
C29 C30 1.396(6) . ?
C30 C31 1.400(6) . ?
C30 C32 1.525(6) . ?
C31 O2 1.367(5) . ?
C32 C33 1.528(6) . ?
C33 C42 1.385(6) . ?
C33 C34 1.387(5) . ?
C34 C35 1.379(6) . ?
C35 C40 1.374(6) . ?
C35 C36 1.549(6) . ?
C36 C37 1.520(7) . ?
C36 C39 1.520(7) . ?
C36 C38 1.521(7) . ?
C40 C41 1.383(6) . ?
C41 C42 1.409(6) . ?
C41 C43 1.521(6) . ?
C42 O3 1.374(4) . ?
C45 O3 1.446(5) . ?
C45 C65 1.497(6) . ?
C46 N1 1.347(5) . ?
C46 C47 1.387(6) . ?
C46 C67 1.466(5) . ?
C47 N3 1.330(5) . ?
C48 N3 1.457(5) . ?
C48 C49 1.520(6) . ?
C49 C50 1.379(6) . ?
C49 C62 1.416(6) . ?
C50 C51 1.367(7) . ?
C51 C52 1.384(7) . ?
C52 C61 1.432(6) . ?
C52 C53 1.441(7) . ?
C53 C54 1.327(7) . ?
C54 C55 1.427(7) . ?
C55 C60 1.414(6) . ?
C55 C56 1.415(7) . ?
C56 C57 1.375(8) . ?
C57 C58 1.384(8) . ?
C58 C59 1.410(7) . ?
C59 C64 1.421(7) . ?
C59 C60 1.426(6) . ?
C60 C61 1.427(6) . ?
C61 C62 1.418(6) . ?
C62 C63 1.436(6) . ?
C63 C64 1.325(6) . ?
C65 N4 1.326(5) . ?
C65 C66 1.337(5) . ?
C66 N6 1.342(5) . ?
C67 O4 1.450(5) . ?
C68 N6 1.441(5) . ?
C68 C69 1.506(6) . ?
C69 C70 1.378(6) . ?
C69 C82 1.415(5) . ?
C70 C71 1.382(6) . ?
C71 C72 1.380(5) . ?
C72 C81 1.418(5) . ?
C72 C73 1.442(6) . ?
C73 C74 1.352(6) . ?
C74 C75 1.408(6) . ?
C75 C76 1.407(6) . ?
C75 C80 1.420(6) . ?
C76 C77 1.389(7) . ?
C77 C78 1.377(7) . ?
C78 C79 1.399(6) . ?
C79 C80 1.393(6) . ?
C79 C84 1.460(6) . ?
C80 C81 1.425(5) . ?
C81 C82 1.408(5) . ?
C82 C83 1.456(6) . ?
C83 C84 1.332(6) . ?
N1 N2 1.299(5) . ?
N2 N3 1.351(5) . ?
N4 N5 1.318(5) . ?
N5 N6 1.350(5) . ?

loop_
_platon_squeeze_void_nr
_platon_squeeze_void_average_x
_platon_squeeze_void_average_y
_platon_squeeze_void_average_z
_platon_squeeze_void_volume
_platon_squeeze_void_count_electrons
1 0.189 -0.082 0.478 192.5 45.5
2 0.417 0.152 0.200 111.8 32.0
3 0.500 0.000 0.500 62.6 7.8
4 0.583 -0.152 0.800 111.8 31.0
5 0.811 0.082 0.522 192.6 44.8
6 0.417 0.348 0.700 111.8 30.9
7 0.811 0.418 1.022 192.6 45.3
8 0.500 0.500 0.000 62.6 7.6
9 0.189 0.582 0.978 192.5 44.3
10 0.583 0.652 0.300 111.8 31.1

loop_
_cod_related_entry_id
_cod_related_entry_database
_cod_related_entry_code
1 ChemSpider 30658778
